data_7132042
loop_
_publ_author_name
'Lee, Meng-Wei'
'Balazs, Gabor'
'Reichl, Stephan'
'Zimmermann, Lisa'
'Scheer, Manfred'
'Tsai, Yi-Chou'

_publ_section_title
;
 Cyclo-E5-bridged Trinuclear Triple-decker Complexes (E = P, As)
 Containing a Triply-bonded Mo2 Unit and Their Isomerisation
;
_journal_name_full 'Chemical Communications'
_journal_paper_doi 10.1039/D3CC03282E
_journal_year 2023
_chemical_formula_moiety 'C70 H93 As5 B2 Fe Mo2 N4, C4 H8 O, 0.3[C4H8O]'
_chemical_formula_sum 'C75.2 H103.4 As5 B2 Fe Mo2 N4 O1.3'
_chemical_formula_weight 1728.16
_chemical_name_systematic Cp*Fe(\m3,\h5:2:2-As5)Mo2[\m,\k2-PhB(N-2,6-iPr2C6H3)2]2
_chemical_properties_physical Air-sensitive,Moisture-sensitive
_space_group_crystal_system monoclinic
_space_group_IT_number 15
_space_group_name_Hall '-C 2yc'
_space_group_name_H-M_alt 'C 1 2/c 1'
_atom_sites_solution_hydrogens geom
_atom_sites_solution_primary dual
_audit_creation_date 2023-03-02
_audit_creation_method
;
Olex2 1.5-alpha
(compiled 2023.02.24 svn.rf166f9f3 for OlexSys, GUI svn.r6725)
;
_audit_update_record
;
2023-07-07 deposited with the CCDC.	2023-08-22 downloaded from the CCDC.
;
_cell_angle_alpha 90
_cell_angle_beta 93.7410(10)
_cell_angle_gamma 90
_cell_formula_units_Z 8
_cell_length_a 23.4267(2)
_cell_length_b 12.75610(10)
_cell_length_c 48.9677(5)
_cell_measurement_reflns_used 21336
_cell_measurement_temperature 123.00(10)
_cell_measurement_theta_max 67.8410
_cell_measurement_theta_min 3.6650
_cell_volume 14602.0(2)
_computing_cell_refinement 'CrysAlisPro 1.171.41.123a (Rigaku OD, 2022)'
_computing_data_collection 'CrysAlisPro 1.171.41.123a (Rigaku OD, 2022)'
_computing_data_reduction 'CrysAlisPro 1.171.41.123a (Rigaku OD, 2022)'
_computing_molecular_graphics 'Olex2 1.5-alpha (Dolomanov et al., 2009)'
_computing_publication_material 'Olex2 1.5-alpha (Dolomanov et al., 2009)'
_computing_structure_refinement 'SHELXL 2018/3 (Sheldrick, 2015)'
_computing_structure_solution 'SHELXT  (Sheldrick, 2015)'
_diffrn_ambient_environment N~2~
_diffrn_ambient_temperature 123.00(10)
_diffrn_detector 'CCD plate'
_diffrn_detector_area_resol_mean 4.1818
_diffrn_detector_type TitanS2
_diffrn_measured_fraction_theta_full 0.978
_diffrn_measured_fraction_theta_max 0.951
_diffrn_measurement_details
;
List of Runs (angles in degrees, time in seconds):

  # Type    Start    End  Width  t~exp~   \w     \q     \k     \f   Frames
#--------------------------------------------------------------------------
  1  \w     -5.00  31.00   0.25   15.00    --  -43.39  19.00-180.00  144
  2  \w      0.00  26.00   0.25   15.00    --  -43.39  19.00-150.00  104
  3  \w   -120.00 -10.00   0.25   15.00    --  -43.39 -19.00-150.00  440
  4  \w     25.00  57.00   0.25   60.00    --   91.74 -30.00 -30.00  128
  5  \w     13.00  45.00   0.25   60.00    --   91.74 -15.00   0.00  128
  6  \w     40.00  74.00   0.25   60.00    --   91.74-125.00  30.00  136
  7  \w     25.00  91.00   0.25   60.00    --   91.74 -61.00 -90.00  264
  8  \w     87.00 112.00   0.25   60.00    --   91.74-125.00  30.00  100
  9  \w     34.00 164.00   0.25   60.00    --   91.74   0.00-180.00  520
 10  \w     22.00  69.00   0.25   60.00    --   91.74 -45.00-150.00  188
;
_diffrn_measurement_device 'four-circle diffractometer'
_diffrn_measurement_device_type 'GV1000, TitanS2'
_diffrn_measurement_method '\w scans'
_diffrn_orient_matrix_type 'CrysAlisPro convention (1999,Acta A55,543-557)'
_diffrn_orient_matrix_UB_11 -0.0065575000
_diffrn_orient_matrix_UB_12 0.0127782000
_diffrn_orient_matrix_UB_13 0.0278623000
_diffrn_orient_matrix_UB_21 0.0551346000
_diffrn_orient_matrix_UB_22 -0.0381243000
_diffrn_orient_matrix_UB_23 0.0058374000
_diffrn_orient_matrix_UB_31 0.0215513000
_diffrn_orient_matrix_UB_32 0.1014341000
_diffrn_orient_matrix_UB_33 -0.0013651000
_diffrn_radiation_monochromator mirror
_diffrn_radiation_probe x-ray
_diffrn_radiation_type 'Cu K\b'
_diffrn_radiation_wavelength 1.39222
_diffrn_reflns_av_unetI/netI 0.0343
_diffrn_reflns_Laue_measured_fraction_full 0.978
_diffrn_reflns_Laue_measured_fraction_max 0.951
_diffrn_reflns_limit_h_max 29
_diffrn_reflns_limit_h_min -30
_diffrn_reflns_limit_k_max 16
_diffrn_reflns_limit_k_min -10
_diffrn_reflns_limit_l_max 64
_diffrn_reflns_limit_l_min -64
_diffrn_reflns_number 32515
_diffrn_reflns_point_group_measured_fraction_full 0.978
_diffrn_reflns_point_group_measured_fraction_max 0.951
_diffrn_reflns_theta_full 56.650
_diffrn_reflns_theta_max 67.720
_diffrn_reflns_theta_min 3.688
_diffrn_source 'gradient vaccum rotating-anode X-ray tube'
_diffrn_source_type 'GV1000 (Cu) X-ray Source'
_exptl_absorpt_coefficient_mu 5.376
_exptl_absorpt_correction_T_max 0.68973
_exptl_absorpt_correction_T_min 0.67082
_exptl_absorpt_correction_type sphere
_exptl_absorpt_process_details
;
CrysAlisPro 1.171.41.123a (Rigaku Oxford Diffraction, 2022)
Spherical absorption correction
using equivalent radius and absorption coefficient.
Empirical absorption correction using spherical harmonics,
implemented in SCALE3 ABSPACK scaling algorithm.
;
_exptl_crystal_colour brown
_exptl_crystal_density_diffrn 1.572
_exptl_crystal_description sphere
_exptl_crystal_F_000 7024
_exptl_crystal_size_max 0.16
_exptl_crystal_size_mid 0.09
_exptl_crystal_size_min 0.04
_exptl_crystal_size_rad 0.048
_refine_diff_density_max 0.685
_refine_diff_density_min -0.629
_refine_diff_density_rms 0.091
_refine_ls_extinction_method none
_refine_ls_goodness_of_fit_ref 0.961
_refine_ls_hydrogen_treatment constr
_refine_ls_matrix_type full
_refine_ls_number_parameters 824
_refine_ls_number_reflns 32515
_refine_ls_number_restraints 0
_refine_ls_restrained_S_all 0.961
_refine_ls_R_factor_all 0.0467
_refine_ls_R_factor_gt 0.0385
_refine_ls_shift/su_max 0.005
_refine_ls_shift/su_mean 0.000
_refine_ls_structure_factor_coef Fsqd
_refine_ls_weighting_details 'w=1/[\s^2^(Fo^2^)+(0.0704P)^2^] where P=(Fo^2^+2Fc^2^)/3'
_refine_ls_weighting_scheme calc
_refine_ls_wR_factor_gt 0.1002
_refine_ls_wR_factor_ref 0.1026
_reflns_Friedel_coverage 0.000
_reflns_number_gt 25936
_reflns_number_total 32515
_reflns_threshold_expression 'I > 2\s(I)'
_twin_special_details
;
Component 2 rotated by 179.9580\% 
around [-0.03 1.00 -0.01] (reciprocal) or [-0.01 1.00 -0.00] (direct)
;
_cod_data_source_file d3cc03282e2.cif
_cod_data_source_block res462_cub2_twin1_hklf4
_cod_original_formula_sum 'C75.20 H103.40 As5 B2 Fe Mo2 N4 O1.30'
_cod_database_code 7132042
_shelx_shelxl_version_number 2018/3
_chemical_oxdiff_formula C78H70B2N4O2FeAs5Mo2
_shelx_space_group_comment
;
The symmetry employed for this shelxl refinement is uniquely defined
by the following loop, which should always be used as a source of
symmetry information in preference to the above space-group names.
They are only intended as comments.
;
_shelx_estimated_absorpt_t_max 0.814
_shelx_estimated_absorpt_t_min 0.480
_olex2_refinement_description
;
1. Twinned data refinement
 Scales: 0.5676(4)
 0.4324(4)
2. Fixed Uiso
 At 1.2 times of:
  All C(H) groups, All C(H,H) groups
 At 1.5 times of:
  All C(H,H,H) groups
3.a Ternary CH refined with riding coordinates:
 C40(H40), C60(H60), C72(H72), C39(H39), C23(H23), C47(H47), C25(H25), C53(H53)
3.b Secondary CH2 refined with riding coordinates:
 C69(H69A,H69B), C35(H35A,H35B), C71(H71A,H71B), C9(H9A,H9B)
3.c Aromatic/amide H refined with riding coordinates:
 C4(H4), C6(H6), C10(H10), C22(H22), C48(H48), C50(H50), C54(H54), C56(H56),
 C64(H64), C66(H66), C68(H68), C70(H70), C74(H74), C19(H19), C5(H5), C41(H41),
 C43(H43), C27(H27), C7(H7), C57(H57), C59(H59), C61(H61)
3.d Idealised Me refined as rotating group:
 C30(H30A,H30B,H30C), C42(H42A,H42B,H42C), C46(H46A,H46B,H46C), C21(H21A,H21B,
 H21C), C11(H11A,H11B,H11C), C45(H45A,H45B,H45C), C3(H3A,H3B,H3C), C49(H49A,
 H49B,H49C), C51(H51A,H51B,H51C), C13(H13A,H13B,H13C), C55(H55A,H55B,H55C),
 C29(H29A,H29B,H29C), C15(H15A,H15B,H15C), C31(H31A,H31B,H31C), C63(H63A,H63B,
 H63C), C2(H2A,H2B,H2C), C65(H65A,H65B,H65C), C33(H33A,H33B,H33C), C67(H67A,
 H67B,H67C), C17(H17A,H17B,H17C), C73(H73A,H73B,H73C)
;
_smtbx_masks_special_details
;
A solvent mask was calculated and 104 electrons were 
found in a volume of 480\%A^3^ in 1 void per unit cell. 
This is consistent with the presence of 
0.3[C4H8O] per Asymmetric Unit 
which account for 96 electrons 
per unit cell.
;
_smtbx_masks_void_probe_radius 1.4
_smtbx_masks_void_truncation_radius 1.0
_olex2_submission_special_instructions 'No special instructions were received'
_oxdiff_exptl_absorpt_empirical_details
;
Empirical correction (ABSPACK) includes:
- Absorption correction using spherical harmonics
- Frame scaling
;
_oxdiff_exptl_absorpt_empirical_full_max 1.404
_oxdiff_exptl_absorpt_empirical_full_min 0.850
_oxdiff_twin_integration_method simultaneous
_oxdiff_twin_items 2
_publcif_funding_html
;
;

loop_
_space_group_symop_operation_xyz
'x, y, z'
'-x, y, -z+1/2'
'x+1/2, y+1/2, z'
'-x+1/2, y+1/2, -z+1/2'
'-x, -y, -z'
'x, -y, z-1/2'
'-x+1/2, -y+1/2, -z'
'x+1/2, -y+1/2, z-1/2'

loop_
_atom_site_label
_atom_site_type_symbol
_atom_site_fract_x
_atom_site_fract_y
_atom_site_fract_z
_atom_site_U_iso_or_equiv
_atom_site_adp_type
_atom_site_occupancy
_atom_site_site_symmetry_order
_atom_site_calc_flag
_atom_site_refinement_flags_posn
_atom_site_refinement_flags_adp
_atom_site_refinement_flags_occupancy
_atom_site_disorder_assembly
_atom_site_disorder_group
Mo2 Mo 0.59309(2) 0.42829(2) 0.62475(2) 0.01308(6) Uani 1 1 d . . . . .
Mo1 Mo 0.67251(2) 0.52034(2) 0.62394(2) 0.01351(6) Uani 1 1 d . . . . .
As1 As 0.62075(2) 0.48016(3) 0.56895(2) 0.01820(8) Uani 1 1 d . . . . .
As2 As 0.57602(2) 0.31862(3) 0.57868(2) 0.01788(8) Uani 1 1 d . . . . .
As3 As 0.64289(2) 0.24096(3) 0.61131(2) 0.01847(8) Uani 1 1 d . . . . .
As5 As 0.72169(2) 0.48206(3) 0.57651(2) 0.01884(8) Uani 1 1 d . . . . .
As4 As 0.72917(2) 0.35155(3) 0.61233(2) 0.01843(8) Uani 1 1 d . . . . .
Fe1 Fe 0.67461(2) 0.31036(4) 0.56551(2) 0.01519(9) Uani 1 1 d . . . . .
N5 N 0.68811(11) 0.5074(2) 0.66543(5) 0.0158(5) Uani 1 1 d . . . . .
N4 N 0.54466(11) 0.5646(2) 0.61755(6) 0.0164(5) Uani 1 1 d . . . . .
N2 N 0.60988(11) 0.37466(19) 0.66309(5) 0.0140(5) Uani 1 1 d . . . . .
N1 N 0.63458(11) 0.65333(19) 0.60522(5) 0.0159(5) Uani 1 1 d . . . . .
C1 C 0.71963(14) 0.7552(2) 0.59462(7) 0.0199(6) Uani 1 1 d . . . . .
C4 C 0.57978(16) 0.8623(3) 0.61689(7) 0.0246(7) Uani 1 1 d . . . . .
H4 H 0.619719 0.852656 0.620688 0.030 Uiso 1 1 calc R U . . .
C6 C 0.55725(19) 0.9632(3) 0.61762(8) 0.0307(8) Uani 1 1 d . . . . .
H6 H 0.581641 1.020926 0.622191 0.037 Uiso 1 1 calc R U . . .
C8 C 0.72146(14) 0.1790(3) 0.55452(7) 0.0214(6) Uani 1 1 d . . . . .
C10 C 0.40673(14) 0.6084(3) 0.65077(7) 0.0232(7) Uani 1 1 d . . . . .
H10 H 0.393994 0.634932 0.667446 0.028 Uiso 1 1 calc R U . . .
C12 C 0.69882(15) 0.3172(3) 0.52516(7) 0.0221(6) Uani 1 1 d . . . . .
C14 C 0.64891(14) 0.2534(3) 0.52671(7) 0.0200(6) Uani 1 1 d . . . . .
C16 C 0.64895(14) 0.4376(2) 0.71236(6) 0.0169(6) Uani 1 1 d . . . . .
C18 C 0.54517(15) 0.7738(2) 0.61068(7) 0.0203(6) Uani 1 1 d . . . . .
C20 C 0.59052(13) 0.2730(2) 0.67132(6) 0.0162(6) Uani 1 1 d . . . . .
C22 C 0.69029(16) 0.4654(3) 0.75899(7) 0.0242(7) Uani 1 1 d . . . . .
H22 H 0.722690 0.481813 0.770905 0.029 Uiso 1 1 calc R U . . .
C24 C 0.74375(14) 0.2710(3) 0.54242(7) 0.0223(6) Uani 1 1 d . . . . .
C26 C 0.44332(14) 0.5333(2) 0.60137(7) 0.0191(6) Uani 1 1 d . . . . .
C28 C 0.66337(14) 0.7186(2) 0.58676(6) 0.0176(6) Uani 1 1 d . . . . .
C30 C 0.59266(16) 0.2700(3) 0.51099(7) 0.0286(7) Uani 1 1 d . . . . .
H30A H 0.562602 0.232468 0.520006 0.043 Uiso 1 1 calc R U . . .
H30B H 0.594820 0.243336 0.492315 0.043 Uiso 1 1 calc R U . . .
H30C H 0.583726 0.345046 0.510354 0.043 Uiso 1 1 calc R U . . .
O1 O 0.86306(16) 0.5462(3) 0.51623(7) 0.0473(8) Uani 1 1 d . . . . .
C32 C 0.73265(13) 0.5678(2) 0.68008(6) 0.0173(6) Uani 1 1 d . . . . .
C34 C 0.53195(13) 0.2453(2) 0.66692(6) 0.0176(6) Uani 1 1 d . . . . .
C36 C 0.66313(14) 0.1676(2) 0.54464(7) 0.0204(6) Uani 1 1 d . . . . .
C38 C 0.48450(13) 0.5675(2) 0.62209(7) 0.0176(6) Uani 1 1 d . . . . .
C40 C 0.48537(13) 0.3196(2) 0.65592(7) 0.0187(6) Uani 1 1 d . . . . .
H40 H 0.503396 0.388806 0.652219 0.022 Uiso 1 1 calc R U . . .
C42 C 0.62559(16) 0.0767(3) 0.55036(8) 0.0267(7) Uani 1 1 d . . . . .
H42A H 0.635875 0.049688 0.568769 0.040 Uiso 1 1 calc R U . . .
H42B H 0.630737 0.021326 0.536867 0.040 Uiso 1 1 calc R U . . .
H42C H 0.585540 0.099355 0.549218 0.040 Uiso 1 1 calc R U . . .
C44 C 0.46518(13) 0.6076(2) 0.64693(7) 0.0189(6) Uani 1 1 d . . . . .
C46 C 0.44009(16) 0.3367(3) 0.67654(8) 0.0267(7) Uani 1 1 d . . . . .
H46A H 0.418619 0.271650 0.678691 0.040 Uiso 1 1 calc R U . . .
H46B H 0.413841 0.392368 0.669942 0.040 Uiso 1 1 calc R U . . .
H46C H 0.458773 0.357178 0.694234 0.040 Uiso 1 1 calc R U . . .
C48 C 0.38562(14) 0.5349(3) 0.60662(7) 0.0226(6) Uani 1 1 d . . . . .
H48 H 0.358249 0.509786 0.592998 0.027 Uiso 1 1 calc R U . . .
C50 C 0.63826(17) 0.4450(3) 0.76983(7) 0.0272(7) Uani 1 1 d . . . . .
H50 H 0.634374 0.449730 0.788984 0.033 Uiso 1 1 calc R U . . .
C52 C 0.64029(14) 0.7436(2) 0.55979(7) 0.0204(6) Uani 1 1 d . . . . .
C54 C 0.69569(15) 0.4621(3) 0.73093(7) 0.0209(6) Uani 1 1 d . . . . .
H54 H 0.731810 0.476850 0.724043 0.025 Uiso 1 1 calc R U . . .
C56 C 0.36689(14) 0.5719(3) 0.63110(8) 0.0248(7) Uani 1 1 d . . . . .
H56 H 0.327312 0.572134 0.634260 0.030 Uiso 1 1 calc R U . . .
C58 C 0.71875(14) 0.6629(2) 0.69320(7) 0.0197(6) Uani 1 1 d . . . . .
C60 C 0.57932(15) 0.7222(3) 0.54837(7) 0.0220(6) Uani 1 1 d . . . . .
H60 H 0.559725 0.677733 0.561743 0.026 Uiso 1 1 calc R U . . .
C62 C 0.78959(14) 0.5307(3) 0.68245(7) 0.0195(6) Uani 1 1 d . . . . .
C64 C 0.59768(15) 0.4124(3) 0.72416(7) 0.0216(6) Uani 1 1 d . . . . .
H64 H 0.565749 0.391066 0.712531 0.026 Uiso 1 1 calc R U . . .
C66 C 0.51417(15) 0.1441(3) 0.67301(7) 0.0230(7) Uani 1 1 d . . . . .
H66 H 0.474771 0.126814 0.670219 0.028 Uiso 1 1 calc R U . . .
C68 C 0.67458(16) 0.7970(3) 0.54199(7) 0.0256(7) Uani 1 1 d . . . . .
H68 H 0.658989 0.813437 0.524100 0.031 Uiso 1 1 calc R U . . .
C70 C 0.81897(15) 0.6872(3) 0.70781(7) 0.0248(7) Uani 1 1 d . . . . .
H70 H 0.848320 0.728904 0.716610 0.030 Uiso 1 1 calc R U . . .
C72 C 0.69326(14) 0.2111(3) 0.68874(7) 0.0218(6) Uani 1 1 d . . . . .
H72 H 0.703155 0.284862 0.683963 0.026 Uiso 1 1 calc R U . . .
C74 C 0.59178(16) 0.4176(3) 0.75212(7) 0.0274(7) Uani 1 1 d . . . . .
H74 H 0.555909 0.402269 0.759205 0.033 Uiso 1 1 calc R U . . .
C37 C 0.62957(14) 0.1953(2) 0.68198(7) 0.0196(6) Uani 1 1 d . . . . .
B3 B 0.65074(15) 0.4392(3) 0.68010(7) 0.0165(6) Uani 1 1 d . . . . .
C19 C 0.75155(16) 0.8067(3) 0.57571(8) 0.0260(7) Uani 1 1 d . . . . .
H19 H 0.789357 0.828625 0.581114 0.031 Uiso 1 1 calc R U . . .
C39 C 0.80753(14) 0.4223(3) 0.67321(7) 0.0225(6) Uani 1 1 d . . . . .
H39 H 0.772929 0.386366 0.664624 0.027 Uiso 1 1 calc R U . . .
C5 C 0.76289(15) 0.7208(3) 0.70650(7) 0.0238(7) Uani 1 1 d . . . . .
H5 H 0.754005 0.785330 0.714910 0.029 Uiso 1 1 calc R U . . .
C41 C 0.60874(16) 0.0951(3) 0.68751(8) 0.0246(7) Uani 1 1 d . . . . .
H41 H 0.634860 0.043489 0.694677 0.030 Uiso 1 1 calc R U . . .
B1 B 0.57430(15) 0.6611(3) 0.61092(7) 0.0172(6) Uani 1 1 d . . . . .
C21 C 0.75453(17) 0.1060(3) 0.57327(8) 0.0315(8) Uani 1 1 d . . . . .
H21A H 0.782523 0.145780 0.584840 0.047 Uiso 1 1 calc R U . . .
H21B H 0.774517 0.054581 0.562476 0.047 Uiso 1 1 calc R U . . .
H21C H 0.728318 0.069428 0.584839 0.047 Uiso 1 1 calc R U . . .
C43 C 0.72988(17) 0.8267(3) 0.54932(8) 0.0289(7) Uani 1 1 d . . . . .
H43 H 0.752646 0.860241 0.536542 0.035 Uiso 1 1 calc R U . . .
C11 C 0.70406(19) 0.4118(3) 0.50730(7) 0.0307(8) Uani 1 1 d . . . . .
H11A H 0.666733 0.446271 0.504609 0.046 Uiso 1 1 calc R U . . .
H11B H 0.717085 0.390202 0.489540 0.046 Uiso 1 1 calc R U . . .
H11C H 0.731783 0.460729 0.516100 0.046 Uiso 1 1 calc R U . . .
C45 C 0.72984(16) 0.1367(3) 0.67236(8) 0.0278(7) Uani 1 1 d . . . . .
H45A H 0.721749 0.063968 0.677257 0.042 Uiso 1 1 calc R U . . .
H45B H 0.770459 0.151742 0.676651 0.042 Uiso 1 1 calc R U . . .
H45C H 0.720597 0.147030 0.652735 0.042 Uiso 1 1 calc R U . . .
C23 C 0.74685(14) 0.7460(3) 0.62344(7) 0.0230(6) Uani 1 1 d . . . . .
H23 H 0.719506 0.708525 0.634893 0.028 Uiso 1 1 calc R U . . .
C47 C 0.45871(14) 0.5054(3) 0.57253(7) 0.0218(6) Uani 1 1 d . . . . .
H47 H 0.501298 0.500088 0.572573 0.026 Uiso 1 1 calc R U . . .
C3 C 0.57707(18) 0.6653(3) 0.52058(7) 0.0284(7) Uani 1 1 d . . . . .
H3A H 0.593253 0.710647 0.506903 0.043 Uiso 1 1 calc R U . . .
H3B H 0.537249 0.648745 0.514811 0.043 Uiso 1 1 calc R U . . .
H3C H 0.599287 0.600264 0.522354 0.043 Uiso 1 1 calc R U . . .
C49 C 0.54612(16) 0.8258(3) 0.54436(8) 0.0265(7) Uani 1 1 d . . . . .
H49A H 0.547785 0.864713 0.561649 0.040 Uiso 1 1 calc R U . . .
H49B H 0.506142 0.810683 0.538560 0.040 Uiso 1 1 calc R U . . .
H49C H 0.563314 0.867950 0.530315 0.040 Uiso 1 1 calc R U . . .
C25 C 0.65798(15) 0.7037(3) 0.69495(7) 0.0235(7) Uani 1 1 d . . . . .
H25 H 0.631044 0.651051 0.686152 0.028 Uiso 1 1 calc R U . . .
C51 C 0.45643(15) 0.2788(3) 0.62908(7) 0.0249(7) Uani 1 1 d . . . . .
H51A H 0.485544 0.264383 0.616087 0.037 Uiso 1 1 calc R U . . .
H51B H 0.429705 0.331792 0.621352 0.037 Uiso 1 1 calc R U . . .
H51C H 0.435505 0.214229 0.632601 0.037 Uiso 1 1 calc R U . . .
C13 C 0.75818(19) 0.8552(3) 0.63581(9) 0.0355(9) Uani 1 1 d . . . . .
H13A H 0.788285 0.890063 0.626186 0.053 Uiso 1 1 calc R U . . .
H13B H 0.770427 0.848301 0.655244 0.053 Uiso 1 1 calc R U . . .
H13C H 0.723042 0.897008 0.633881 0.053 Uiso 1 1 calc R U . . .
C53 C 0.50506(15) 0.6527(3) 0.66973(7) 0.0229(6) Uani 1 1 d . . . . .
H53 H 0.544949 0.651443 0.663604 0.028 Uiso 1 1 calc R U . . .
C27 C 0.49948(19) 0.9793(3) 0.61172(8) 0.0326(8) Uani 1 1 d . . . . .
H27 H 0.483949 1.047994 0.612279 0.039 Uiso 1 1 calc R U . . .
C55 C 0.70751(16) 0.1955(3) 0.71951(8) 0.0272(7) Uani 1 1 d . . . . .
H55A H 0.684633 0.244006 0.729831 0.041 Uiso 1 1 calc R U . . .
H55B H 0.748253 0.209391 0.723797 0.041 Uiso 1 1 calc R U . . .
H55C H 0.698729 0.123223 0.724543 0.041 Uiso 1 1 calc R U . . .
C7 C 0.83196(15) 0.5918(3) 0.69612(7) 0.0240(7) Uani 1 1 d . . . . .
H7 H 0.870375 0.567463 0.697438 0.029 Uiso 1 1 calc R U . . .
C57 C 0.48674(15) 0.7939(3) 0.60472(7) 0.0239(7) Uani 1 1 d . . . . .
H57 H 0.461670 0.736925 0.600362 0.029 Uiso 1 1 calc R U . . .
C29 C 0.85278(16) 0.4260(3) 0.65215(8) 0.0289(7) Uani 1 1 d . . . . .
H29A H 0.837644 0.464314 0.635901 0.043 Uiso 1 1 calc R U . . .
H29B H 0.862709 0.354431 0.646957 0.043 Uiso 1 1 calc R U . . .
H29C H 0.887024 0.461695 0.660068 0.043 Uiso 1 1 calc R U . . .
C59 C 0.46459(17) 0.8953(3) 0.60502(8) 0.0294(8) Uani 1 1 d . . . . .
H59 H 0.424986 0.906403 0.600548 0.035 Uiso 1 1 calc R U . . .
C15 C 0.43309(17) 0.4014(3) 0.56212(8) 0.0286(7) Uani 1 1 d . . . . .
H15A H 0.446192 0.344706 0.574506 0.043 Uiso 1 1 calc R U . . .
H15B H 0.445421 0.387209 0.543735 0.043 Uiso 1 1 calc R U . . .
H15C H 0.391250 0.405575 0.561446 0.043 Uiso 1 1 calc R U . . .
C61 C 0.55207(17) 0.0682(3) 0.68298(8) 0.0274(7) Uani 1 1 d . . . . .
H61 H 0.539320 -0.000748 0.686609 0.033 Uiso 1 1 calc R U . . .
C31 C 0.43888(17) 0.5917(3) 0.55233(8) 0.0304(8) Uani 1 1 d . . . . .
H31A H 0.397191 0.598669 0.552087 0.046 Uiso 1 1 calc R U . . .
H31B H 0.449927 0.573254 0.533974 0.046 Uiso 1 1 calc R U . . .
H31C H 0.456831 0.658271 0.557995 0.046 Uiso 1 1 calc R U . . .
C63 C 0.80451(16) 0.3074(3) 0.54549(9) 0.0339(9) Uani 1 1 d . . . . .
H63A H 0.806632 0.380730 0.539708 0.051 Uiso 1 1 calc R U . . .
H63B H 0.827984 0.264009 0.534077 0.051 Uiso 1 1 calc R U . . .
H63C H 0.818745 0.301186 0.564689 0.051 Uiso 1 1 calc R U . . .
C2 C 0.83016(16) 0.3567(3) 0.69792(8) 0.0284(7) Uani 1 1 d . . . . .
H2A H 0.866304 0.386519 0.705548 0.043 Uiso 1 1 calc R U . . .
H2B H 0.836521 0.284377 0.692052 0.043 Uiso 1 1 calc R U . . .
H2C H 0.802083 0.357210 0.711901 0.043 Uiso 1 1 calc R U . . .
C65 C 0.80272(16) 0.6838(3) 0.62441(9) 0.0332(8) Uani 1 1 d . . . . .
H65A H 0.795202 0.613058 0.617254 0.050 Uiso 1 1 calc R U . . .
H65B H 0.818694 0.679280 0.643379 0.050 Uiso 1 1 calc R U . . .
H65C H 0.830076 0.719219 0.613233 0.050 Uiso 1 1 calc R U . . .
C33 C 0.64260(17) 0.7187(3) 0.72459(8) 0.0325(8) Uani 1 1 d . . . . .
H33A H 0.667730 0.771800 0.733437 0.049 Uiso 1 1 calc R U . . .
H33B H 0.647491 0.652123 0.734475 0.049 Uiso 1 1 calc R U . . .
H33C H 0.602715 0.741621 0.724855 0.049 Uiso 1 1 calc R U . . .
C67 C 0.48992(17) 0.7663(3) 0.67671(8) 0.0278(7) Uani 1 1 d . . . . .
H67A H 0.450682 0.769148 0.682496 0.042 Uiso 1 1 calc R U . . .
H67B H 0.493011 0.810604 0.660513 0.042 Uiso 1 1 calc R U . . .
H67C H 0.516394 0.791770 0.691564 0.042 Uiso 1 1 calc R U . . .
C17 C 0.5033(2) 0.5861(3) 0.69545(9) 0.0365(9) Uani 1 1 d . . . . .
H17A H 0.531362 0.612849 0.709478 0.055 Uiso 1 1 calc R U . . .
H17B H 0.512537 0.513271 0.691158 0.055 Uiso 1 1 calc R U . . .
H17C H 0.464970 0.589412 0.702284 0.055 Uiso 1 1 calc R U . . .
C69 C 0.9190(2) 0.5120(4) 0.52509(10) 0.0433(10) Uani 1 1 d . . . . .
H69A H 0.943771 0.509743 0.509491 0.052 Uiso 1 1 calc R U . . .
H69B H 0.917568 0.441099 0.533219 0.052 Uiso 1 1 calc R U . . .
C35 C 0.8441(2) 0.6204(4) 0.53554(10) 0.0408(10) Uani 1 1 d . . . . .
H35A H 0.805667 0.601103 0.541227 0.049 Uiso 1 1 calc R U . . .
H35B H 0.841957 0.691462 0.527386 0.049 Uiso 1 1 calc R U . . .
C71 C 0.8872(2) 0.6181(4) 0.55977(10) 0.0436(10) Uani 1 1 d . . . . .
H71A H 0.877438 0.564283 0.573256 0.052 Uiso 1 1 calc R U . . .
H71B H 0.890451 0.687296 0.568912 0.052 Uiso 1 1 calc R U . . .
C9 C 0.9416(2) 0.5901(4) 0.54612(11) 0.0472(11) Uani 1 1 d . . . . .
H9A H 0.958428 0.652015 0.537480 0.057 Uiso 1 1 calc R U . . .
H9B H 0.970487 0.558142 0.559254 0.057 Uiso 1 1 calc R U . . .
C73 C 0.64960(19) 0.8064(3) 0.67975(10) 0.0389(10) Uani 1 1 d . . . . .
H73A H 0.610124 0.830433 0.681000 0.058 Uiso 1 1 calc R U . . .
H73B H 0.657224 0.796213 0.660492 0.058 Uiso 1 1 calc R U . . .
H73C H 0.676007 0.858944 0.687923 0.058 Uiso 1 1 calc R U . . .

loop_
_atom_site_aniso_label
_atom_site_aniso_U_11
_atom_site_aniso_U_22
_atom_site_aniso_U_33
_atom_site_aniso_U_23
_atom_site_aniso_U_13
_atom_site_aniso_U_12
Mo2 0.01280(11) 0.01409(10) 0.01248(11) 0.00010(8) 0.00192(8) -0.00024(8)
Mo1 0.01298(11) 0.01458(11) 0.01308(11) 0.00001(8) 0.00177(8) -0.00069(8)
As1 0.01942(17) 0.01836(16) 0.01687(17) 0.00165(12) 0.00150(12) 0.00194(13)
As2 0.01598(16) 0.02053(16) 0.01721(17) -0.00285(12) 0.00160(12) -0.00145(12)
As3 0.02224(18) 0.01684(16) 0.01648(17) 0.00107(12) 0.00245(13) -0.00008(13)
As5 0.01865(17) 0.02078(17) 0.01764(17) -0.00154(12) 0.00546(12) -0.00292(13)
As4 0.01685(17) 0.01970(16) 0.01853(17) -0.00157(12) -0.00038(12) 0.00273(12)
Fe1 0.0152(2) 0.0165(2) 0.0140(2) -0.00110(16) 0.00233(16) 0.00111(16)
N5 0.0134(12) 0.0179(11) 0.0160(12) -0.0020(9) -0.0004(9) 0.0000(9)
N4 0.0145(12) 0.0169(12) 0.0179(12) -0.0002(9) 0.0023(9) 0.0002(9)
N2 0.0152(12) 0.0142(11) 0.0128(11) 0.0008(9) 0.0022(9) -0.0006(9)
N1 0.0162(12) 0.0136(11) 0.0179(12) -0.0002(9) 0.0022(9) -0.0005(9)
C1 0.0224(16) 0.0160(13) 0.0214(15) 0.0012(11) 0.0030(12) -0.0010(11)
C4 0.0294(18) 0.0219(15) 0.0231(17) -0.0010(12) 0.0052(13) 0.0004(13)
C6 0.046(2) 0.0174(15) 0.0295(19) -0.0025(13) 0.0090(16) -0.0023(15)
C8 0.0212(16) 0.0226(15) 0.0206(16) -0.0054(12) 0.0026(12) 0.0054(12)
C10 0.0194(16) 0.0237(16) 0.0272(17) -0.0020(13) 0.0063(12) 0.0028(12)
C12 0.0269(17) 0.0236(15) 0.0165(15) -0.0040(12) 0.0070(12) 0.0013(13)
C14 0.0225(16) 0.0225(15) 0.0150(14) -0.0025(11) 0.0025(11) 0.0035(12)
C16 0.0202(15) 0.0167(13) 0.0141(14) 0.0006(10) 0.0021(11) 0.0015(11)
C18 0.0258(16) 0.0170(14) 0.0185(15) 0.0014(11) 0.0058(12) 0.0025(12)
C20 0.0201(15) 0.0159(13) 0.0127(13) 0.0000(10) 0.0025(10) -0.0017(11)
C22 0.0290(18) 0.0254(16) 0.0177(16) 0.0007(12) -0.0029(12) -0.0035(13)
C24 0.0192(15) 0.0270(16) 0.0215(16) -0.0087(12) 0.0071(12) 0.0018(12)
C26 0.0172(15) 0.0174(14) 0.0225(16) 0.0007(11) 0.0003(11) 0.0028(11)
C28 0.0212(15) 0.0145(13) 0.0178(15) -0.0004(11) 0.0074(11) -0.0005(11)
C30 0.0279(18) 0.0390(19) 0.0185(16) -0.0023(14) -0.0021(13) 0.0056(15)
O1 0.054(2) 0.0527(19) 0.0348(17) -0.0031(14) -0.0037(14) 0.0088(15)
C32 0.0176(15) 0.0187(14) 0.0157(14) 0.0002(11) 0.0010(11) -0.0035(11)
C34 0.0194(15) 0.0190(14) 0.0147(14) -0.0009(11) 0.0030(11) -0.0011(11)
C36 0.0237(16) 0.0191(14) 0.0185(15) -0.0031(11) 0.0024(12) 0.0021(12)
C38 0.0152(14) 0.0150(13) 0.0226(15) 0.0020(11) 0.0012(11) 0.0006(11)
C40 0.0169(14) 0.0191(14) 0.0204(15) 0.0012(11) 0.0045(11) -0.0019(11)
C42 0.0321(19) 0.0230(16) 0.0253(18) -0.0048(13) 0.0048(14) -0.0056(14)
C44 0.0166(14) 0.0175(14) 0.0227(16) 0.0001(11) 0.0017(11) 0.0020(11)
C46 0.0244(17) 0.0297(17) 0.0273(18) -0.0019(13) 0.0107(13) 0.0020(14)
C48 0.0152(15) 0.0241(15) 0.0281(18) -0.0010(13) -0.0013(12) 0.0007(12)
C50 0.036(2) 0.0318(18) 0.0137(15) 0.0003(12) 0.0025(13) -0.0033(15)
C52 0.0228(16) 0.0178(14) 0.0206(15) 0.0004(11) 0.0032(12) 0.0005(12)
C54 0.0219(16) 0.0215(14) 0.0190(15) 0.0014(11) -0.0008(12) -0.0004(12)
C56 0.0141(15) 0.0275(16) 0.0330(19) -0.0019(14) 0.0032(13) 0.0018(12)
C58 0.0197(15) 0.0200(14) 0.0193(15) -0.0002(11) 0.0008(11) -0.0016(12)
C60 0.0261(17) 0.0215(15) 0.0182(15) 0.0036(12) 0.0001(12) 0.0006(12)
C62 0.0175(15) 0.0239(15) 0.0170(15) -0.0006(11) 0.0003(11) -0.0013(12)
C64 0.0233(16) 0.0243(15) 0.0171(15) 0.0004(12) 0.0019(12) -0.0016(12)
C66 0.0226(16) 0.0211(15) 0.0255(17) 0.0008(12) 0.0026(12) -0.0044(12)
C68 0.0318(18) 0.0256(16) 0.0199(16) 0.0054(13) 0.0053(13) 0.0023(14)
C70 0.0221(16) 0.0296(17) 0.0223(17) -0.0049(13) -0.0010(12) -0.0082(13)
C72 0.0228(16) 0.0212(15) 0.0213(16) 0.0025(12) 0.0006(12) 0.0036(12)
C74 0.0269(18) 0.0377(19) 0.0185(16) -0.0003(13) 0.0069(13) -0.0027(15)
C37 0.0210(15) 0.0189(14) 0.0192(15) -0.0001(11) 0.0031(11) 0.0011(12)
B3 0.0152(16) 0.0173(15) 0.0170(16) 0.0005(12) 0.0024(12) 0.0028(12)
C19 0.0238(17) 0.0246(16) 0.0301(19) 0.0034(13) 0.0064(13) -0.0052(13)
C39 0.0166(15) 0.0260(16) 0.0246(17) -0.0027(12) -0.0007(12) 0.0028(12)
C5 0.0247(17) 0.0225(15) 0.0240(17) -0.0032(12) -0.0002(13) -0.0033(13)
C41 0.0286(18) 0.0191(15) 0.0260(17) 0.0028(12) 0.0016(13) 0.0034(13)
B1 0.0199(17) 0.0163(15) 0.0155(16) 0.0002(12) 0.0022(12) -0.0008(12)
C21 0.032(2) 0.0308(18) 0.0305(19) -0.0047(15) -0.0033(15) 0.0139(15)
C43 0.0316(19) 0.0293(17) 0.0270(18) 0.0069(14) 0.0117(14) -0.0026(14)
C11 0.048(2) 0.0279(17) 0.0169(16) 0.0002(13) 0.0107(15) -0.0031(16)
C45 0.0274(18) 0.0289(17) 0.0273(18) 0.0011(14) 0.0033(13) 0.0085(14)
C23 0.0217(16) 0.0271(16) 0.0203(16) -0.0002(12) 0.0022(12) -0.0079(13)
C47 0.0184(15) 0.0264(16) 0.0205(16) -0.0004(12) -0.0010(11) 0.0021(12)
C3 0.040(2) 0.0264(16) 0.0189(16) 0.0012(13) -0.0012(14) -0.0010(15)
C49 0.0308(19) 0.0229(16) 0.0255(17) 0.0050(13) -0.0002(13) 0.0037(13)
C25 0.0211(16) 0.0214(15) 0.0278(18) -0.0040(12) -0.0001(12) 0.0006(12)
C51 0.0211(16) 0.0301(17) 0.0232(17) -0.0005(13) 0.0000(12) -0.0012(13)
C13 0.044(2) 0.0322(19) 0.031(2) -0.0065(15) 0.0069(16) -0.0163(17)
C53 0.0201(16) 0.0265(16) 0.0223(16) -0.0049(12) 0.0019(12) 0.0004(13)
C27 0.048(2) 0.0204(16) 0.030(2) 0.0010(13) 0.0068(16) 0.0117(15)
C55 0.0303(19) 0.0270(16) 0.0237(17) 0.0033(13) -0.0036(13) 0.0042(14)
C7 0.0179(16) 0.0330(17) 0.0209(16) -0.0012(13) -0.0004(12) -0.0016(13)
C57 0.0252(17) 0.0223(15) 0.0245(17) 0.0017(12) 0.0040(13) 0.0039(13)
C29 0.0241(18) 0.0354(19) 0.0277(19) -0.0037(14) 0.0057(14) 0.0028(14)
C59 0.0320(19) 0.0284(17) 0.0285(19) 0.0060(14) 0.0067(14) 0.0123(15)
C15 0.0305(19) 0.0321(18) 0.0230(17) -0.0061(14) -0.0007(14) -0.0006(15)
C61 0.0344(19) 0.0168(15) 0.0311(19) 0.0039(13) 0.0038(15) -0.0032(13)
C31 0.0312(19) 0.0346(19) 0.0247(18) 0.0068(14) -0.0032(14) 0.0030(15)
C63 0.0218(18) 0.041(2) 0.040(2) -0.0149(17) 0.0089(15) -0.0013(15)
C2 0.0248(18) 0.0313(18) 0.0286(19) -0.0001(14) -0.0023(14) 0.0067(14)
C65 0.0231(18) 0.044(2) 0.031(2) 0.0028(16) -0.0026(14) -0.0053(15)
C33 0.031(2) 0.039(2) 0.0276(19) -0.0001(15) 0.0068(14) 0.0054(16)
C67 0.0315(19) 0.0250(16) 0.0267(18) -0.0037(13) 0.0000(14) 0.0005(14)
C17 0.052(3) 0.0283(18) 0.028(2) 0.0022(15) -0.0105(17) -0.0030(17)
C69 0.049(3) 0.046(2) 0.035(2) 0.0050(18) 0.0098(19) 0.012(2)
C35 0.042(2) 0.041(2) 0.041(2) 0.0085(18) 0.0146(18) 0.0037(18)
C71 0.058(3) 0.038(2) 0.036(2) -0.0037(17) 0.009(2) -0.006(2)
C9 0.043(3) 0.053(3) 0.046(3) 0.009(2) 0.002(2) -0.004(2)
C73 0.038(2) 0.039(2) 0.041(2) 0.0145(18) 0.0118(18) 0.0147(18)

loop_
_atom_type_symbol
_atom_type_description
_atom_type_scat_dispersion_real
_atom_type_scat_dispersion_imag
_atom_type_scat_source
C C 0.0147 0.0073 'International Tables Vol C Tables 4.2.6.8 and 6.1.1.4'
H H 0.0000 0.0000 'International Tables Vol C Tables 4.2.6.8 and 6.1.1.4'
As As -1.1633 0.8386 'International Tables Vol C Tables 4.2.6.8 and 6.1.1.4'
B B 0.0076 0.0031 'International Tables Vol C Tables 4.2.6.8 and 6.1.1.4'
Fe Fe -0.4291 2.7169 'International Tables Vol C Tables 4.2.6.8 and 6.1.1.4'
Mo Mo -0.1622 2.2936 'International Tables Vol C Tables 4.2.6.8 and 6.1.1.4'
N N 0.0259 0.0145 'International Tables Vol C Tables 4.2.6.8 and 6.1.1.4'
O O 0.0415 0.0260 'International Tables Vol C Tables 4.2.6.8 and 6.1.1.4'

loop_
_exptl_crystal_face_index_h
_exptl_crystal_face_index_k
_exptl_crystal_face_index_l
_exptl_crystal_face_perp_dist
-2 -2 1 0.0539
2 2 -1 0.0376
-1 1 0 0.0534
1 -1 0 0.0742
2 -1 0 0.0741
1 0 2 0.0521
-1 0 -2 0.0604
-2 0 1 0.0686
2 0 -1 0.0832
-2 1 1 0.0654
0 0 -1 0.0195
0 0 1 0.0228
1 -1 2 0.0610

loop_
_geom_angle_atom_site_label_1
_geom_angle_atom_site_label_2
_geom_angle_atom_site_label_3
_geom_angle
_geom_angle_site_symmetry_1
_geom_angle_site_symmetry_3
_geom_angle_publ_flag
Mo1 Mo2 As1 67.900(11) . . ?
Mo1 Mo2 As2 110.196(13) . . ?
Mo1 Mo2 As3 94.967(13) . . ?
As2 Mo2 As1 50.017(11) . . ?
As2 Mo2 As3 52.047(11) . . ?
As3 Mo2 As1 81.378(12) . . ?
N4 Mo2 Mo1 90.18(7) . . ?
N4 Mo2 As1 78.79(8) . . ?
N4 Mo2 As2 104.13(7) . . ?
N4 Mo2 As3 155.88(7) . . ?
N2 Mo2 Mo1 94.81(7) . . ?
N2 Mo2 As1 155.03(7) . . ?
N2 Mo2 As2 128.40(7) . . ?
N2 Mo2 As3 82.42(7) . . ?
N2 Mo2 N4 120.67(10) . . ?
Mo2 Mo1 As1 67.867(11) . . ?
Mo2 Mo1 As5 109.083(13) . . ?
Mo2 Mo1 As4 90.367(13) . . ?
As5 Mo1 As1 49.597(11) . . ?
As4 Mo1 As1 80.857(12) . . ?
As4 Mo1 As5 54.042(12) . . ?
N5 Mo1 Mo2 92.03(7) . . ?
N5 Mo1 As1 159.35(7) . . ?
N5 Mo1 As5 141.21(7) . . ?
N5 Mo1 As4 95.12(7) . . ?
N5 Mo1 N1 122.82(10) . . ?
N1 Mo1 Mo2 96.01(7) . . ?
N1 Mo1 As1 66.49(7) . . ?
N1 Mo1 As5 87.86(7) . . ?
N1 Mo1 As4 141.10(7) . . ?
Mo2 As1 Mo1 44.232(8) . . ?
As2 As1 Mo2 59.244(12) . . ?
As2 As1 Mo1 97.424(15) . . ?
As2 As1 Fe1 59.764(16) . . ?
As5 As1 Mo2 97.816(15) . . ?
As5 As1 Mo1 60.325(12) . . ?
As5 As1 As2 115.250(18) . . ?
As5 As1 Fe1 61.307(16) . . ?
Fe1 As1 Mo2 90.593(15) . . ?
Fe1 As1 Mo1 91.877(15) . . ?
As1 As2 Mo2 70.739(13) . . ?
As1 As2 As3 102.486(17) . . ?
As1 As2 Fe1 63.046(16) . . ?
As3 As2 Mo2 66.036(13) . . ?
As3 As2 Fe1 64.303(16) . . ?
Fe1 As2 Mo2 98.863(16) . . ?
As2 As3 Mo2 61.917(12) . . ?
As2 As3 As4 106.178(17) . . ?
As2 As3 Fe1 58.998(16) . . ?
As4 As3 Mo2 81.853(14) . . ?
As4 As3 Fe1 62.346(16) . . ?
Fe1 As3 Mo2 93.484(15) . . ?
As1 As5 Mo1 70.078(14) . . ?
As1 As5 As4 97.516(17) . . ?
As1 As5 Fe1 62.275(16) . . ?
As4 As5 Mo1 61.032(13) . . ?
As4 As5 Fe1 64.021(16) . . ?
Fe1 As5 Mo1 97.862(17) . . ?
As3 As4 Mo1 92.779(15) . . ?
As3 As4 Fe1 60.763(15) . . ?
As5 As4 Mo1 64.926(13) . . ?
As5 As4 As3 111.064(17) . . ?
As5 As4 Fe1 59.462(15) . . ?
Fe1 As4 Mo1 97.515(16) . . ?
As1 Fe1 As3 93.640(19) . . ?
As1 Fe1 As4 89.255(18) . . ?
As2 Fe1 As1 57.190(15) . . ?
As2 Fe1 As3 56.700(16) . . ?
As2 Fe1 As5 108.53(2) . . ?
As2 Fe1 As4 100.22(2) . . ?
As3 Fe1 As4 56.891(15) . . ?
As5 Fe1 As1 56.418(15) . . ?
As5 Fe1 As3 105.27(2) . . ?
As5 Fe1 As4 56.517(15) . . ?
C8 Fe1 As1 168.38(10) . . ?
C8 Fe1 As2 128.60(10) . . ?
C8 Fe1 As3 97.78(10) . . ?
C8 Fe1 As5 121.77(10) . . ?
C8 Fe1 As4 98.77(9) . . ?
C8 Fe1 C12 67.13(13) . . ?
C8 Fe1 C24 39.87(14) . . ?
C8 Fe1 C36 39.83(13) . . ?
C12 Fe1 As1 101.25(9) . . ?
C12 Fe1 As2 124.54(10) . . ?
C12 Fe1 As3 162.06(9) . . ?
C12 Fe1 As5 91.38(9) . . ?
C12 Fe1 As4 132.46(10) . . ?
C12 Fe1 C24 40.02(13) . . ?
C12 Fe1 C36 67.03(13) . . ?
C14 Fe1 As1 104.14(9) . . ?
C14 Fe1 As2 91.93(9) . . ?
C14 Fe1 As3 126.38(10) . . ?
C14 Fe1 As5 126.84(10) . . ?
C14 Fe1 As4 165.46(9) . . ?
C14 Fe1 C8 67.15(13) . . ?
C14 Fe1 C12 40.04(13) . . ?
C14 Fe1 C24 67.20(13) . . ?
C14 Fe1 C36 39.93(13) . . ?
C24 Fe1 As1 130.58(10) . . ?
C24 Fe1 As2 158.56(9) . . ?
C24 Fe1 As3 131.82(10) . . ?
C24 Fe1 As5 88.89(9) . . ?
C24 Fe1 As4 99.85(10) . . ?
C24 Fe1 C36 66.91(13) . . ?
C36 Fe1 As1 136.94(9) . . ?
C36 Fe1 As2 94.17(10) . . ?
C36 Fe1 As3 95.24(10) . . ?
C36 Fe1 As5 155.27(10) . . ?
C36 Fe1 As4 130.12(9) . . ?
C32 N5 Mo1 121.6(2) . . ?
C32 N5 B3 120.7(3) . . ?
B3 N5 Mo1 117.6(2) . . ?
C38 N4 Mo2 121.31(19) . . ?
C38 N4 B1 119.8(3) . . ?
B1 N4 Mo2 118.5(2) . . ?
C20 N2 Mo2 121.42(19) . . ?
C20 N2 B3 123.2(2) . . ?
B3 N2 Mo2 114.62(19) . . ?
C28 N1 Mo1 122.9(2) . . ?
C28 N1 B1 125.7(3) . . ?
B1 N1 Mo1 111.0(2) . . ?
C28 C1 C23 123.5(3) . . ?
C19 C1 C28 120.1(3) . . ?
C19 C1 C23 116.4(3) . . ?
C6 C4 H4 119.0 . . ?
C6 C4 C18 122.1(3) . . ?
C18 C4 H4 119.0 . . ?
C4 C6 H6 120.0 . . ?
C27 C6 C4 120.0(4) . . ?
C27 C6 H6 120.0 . . ?
C24 C8 Fe1 70.21(18) . . ?
C24 C8 C21 125.4(3) . . ?
C36 C8 Fe1 70.26(18) . . ?
C36 C8 C24 108.1(3) . . ?
C36 C8 C21 126.4(3) . . ?
C21 C8 Fe1 127.1(3) . . ?
C44 C10 H10 119.0 . . ?
C56 C10 H10 119.0 . . ?
C56 C10 C44 122.0(3) . . ?
C14 C12 Fe1 69.73(19) . . ?
C14 C12 C24 107.8(3) . . ?
C14 C12 C11 125.9(3) . . ?
C24 C12 Fe1 70.12(19) . . ?
C24 C12 C11 126.2(3) . . ?
C11 C12 Fe1 128.4(2) . . ?
C12 C14 Fe1 70.24(18) . . ?
C12 C14 C30 126.0(3) . . ?
C30 C14 Fe1 127.7(2) . . ?
C36 C14 Fe1 70.44(18) . . ?
C36 C14 C12 108.0(3) . . ?
C36 C14 C30 125.9(3) . . ?
C54 C16 B3 124.7(3) . . ?
C64 C16 C54 115.7(3) . . ?
C64 C16 B3 119.5(3) . . ?
C4 C18 B1 118.7(3) . . ?
C57 C18 C4 116.0(3) . . ?
C57 C18 B1 125.3(3) . . ?
C34 C20 N2 120.0(3) . . ?
C34 C20 C37 118.3(3) . . ?
C37 C20 N2 121.5(3) . . ?
C50 C22 H22 119.6 . . ?
C50 C22 C54 120.8(3) . . ?
C54 C22 H22 119.6 . . ?
C8 C24 Fe1 69.92(19) . . ?
C8 C24 C12 107.9(3) . . ?
C8 C24 C63 125.8(3) . . ?
C12 C24 Fe1 69.87(18) . . ?
C12 C24 C63 126.1(3) . . ?
C63 C24 Fe1 129.4(2) . . ?
C38 C26 C47 122.9(3) . . ?
C48 C26 C38 119.0(3) . . ?
C48 C26 C47 117.8(3) . . ?
C1 C28 N1 119.0(3) . . ?
C1 C28 C52 117.6(3) . . ?
C52 C28 N1 123.2(3) . . ?
C14 C30 H30A 109.5 . . ?
C14 C30 H30B 109.5 . . ?
C14 C30 H30C 109.5 . . ?
H30A C30 H30B 109.5 . . ?
H30A C30 H30C 109.5 . . ?
H30B C30 H30C 109.5 . . ?
C69 O1 C35 108.8(4) . . ?
C58 C32 N5 120.0(3) . . ?
C62 C32 N5 120.5(3) . . ?
C62 C32 C58 119.5(3) . . ?
C20 C34 C40 124.3(3) . . ?
C66 C34 C20 119.8(3) . . ?
C66 C34 C40 115.9(3) . . ?
C8 C36 Fe1 69.92(18) . . ?
C8 C36 C14 108.1(3) . . ?
C8 C36 C42 125.3(3) . . ?
C14 C36 Fe1 69.63(18) . . ?
C14 C36 C42 126.4(3) . . ?
C42 C36 Fe1 129.9(2) . . ?
C26 C38 N4 120.4(3) . . ?
C44 C38 N4 120.7(3) . . ?
C44 C38 C26 118.8(3) . . ?
C34 C40 H40 108.3 . . ?
C34 C40 C46 111.6(3) . . ?
C34 C40 C51 111.1(3) . . ?
C46 C40 H40 108.3 . . ?
C46 C40 C51 109.2(3) . . ?
C51 C40 H40 108.3 . . ?
C36 C42 H42A 109.5 . . ?
C36 C42 H42B 109.5 . . ?
C36 C42 H42C 109.5 . . ?
H42A C42 H42B 109.5 . . ?
H42A C42 H42C 109.5 . . ?
H42B C42 H42C 109.5 . . ?
C10 C44 C38 119.2(3) . . ?
C10 C44 C53 117.4(3) . . ?
C38 C44 C53 123.3(3) . . ?
C40 C46 H46A 109.5 . . ?
C40 C46 H46B 109.5 . . ?
C40 C46 H46C 109.5 . . ?
H46A C46 H46B 109.5 . . ?
H46A C46 H46C 109.5 . . ?
H46B C46 H46C 109.5 . . ?
C26 C48 H48 119.0 . . ?
C56 C48 C26 122.0(3) . . ?
C56 C48 H48 119.0 . . ?
C22 C50 H50 120.6 . . ?
C22 C50 C74 118.7(3) . . ?
C74 C50 H50 120.6 . . ?
C28 C52 C60 126.0(3) . . ?
C68 C52 C28 119.1(3) . . ?
C68 C52 C60 114.9(3) . . ?
C16 C54 H54 119.1 . . ?
C22 C54 C16 121.8(3) . . ?
C22 C54 H54 119.1 . . ?
C10 C56 C48 118.8(3) . . ?
C10 C56 H56 120.6 . . ?
C48 C56 H56 120.6 . . ?
C32 C58 C25 124.1(3) . . ?
C5 C58 C32 118.5(3) . . ?
C5 C58 C25 117.3(3) . . ?
C52 C60 H60 108.7 . . ?
C52 C60 C3 112.7(3) . . ?
C52 C60 C49 110.3(3) . . ?
C3 C60 H60 108.7 . . ?
C49 C60 H60 108.7 . . ?
C49 C60 C3 107.7(3) . . ?
C32 C62 C39 123.9(3) . . ?
C7 C62 C32 119.3(3) . . ?
C7 C62 C39 116.6(3) . . ?
C16 C64 H64 118.7 . . ?
C74 C64 C16 122.6(3) . . ?
C74 C64 H64 118.7 . . ?
C34 C66 H66 119.0 . . ?
C61 C66 C34 122.0(3) . . ?
C61 C66 H66 119.0 . . ?
C52 C68 H68 118.6 . . ?
C43 C68 C52 122.7(3) . . ?
C43 C68 H68 118.6 . . ?
C5 C70 H70 120.4 . . ?
C5 C70 C7 119.1(3) . . ?
C7 C70 H70 120.4 . . ?
C37 C72 H72 108.2 . . ?
C37 C72 C45 112.1(3) . . ?
C37 C72 C55 110.1(3) . . ?
C45 C72 H72 108.2 . . ?
C55 C72 H72 108.2 . . ?
C55 C72 C45 109.8(3) . . ?
C50 C74 H74 119.9 . . ?
C64 C74 C50 120.2(3) . . ?
C64 C74 H74 119.9 . . ?
C20 C37 C72 125.8(3) . . ?
C41 C37 C20 118.8(3) . . ?
C41 C37 C72 115.3(3) . . ?
N5 B3 N2 116.3(3) . . ?
N5 B3 C16 123.8(3) . . ?
N2 B3 C16 119.8(3) . . ?
C1 C19 H19 119.0 . . ?
C43 C19 C1 122.0(3) . . ?
C43 C19 H19 119.0 . . ?
C62 C39 H39 108.0 . . ?
C62 C39 C29 113.0(3) . . ?
C62 C39 C2 110.4(3) . . ?
C29 C39 H39 108.0 . . ?
C29 C39 C2 109.2(3) . . ?
C2 C39 H39 108.0 . . ?
C58 C5 H5 118.9 . . ?
C70 C5 C58 122.1(3) . . ?
C70 C5 H5 118.9 . . ?
C37 C41 H41 118.6 . . ?
C61 C41 C37 122.7(3) . . ?
C61 C41 H41 118.6 . . ?
N4 B1 N1 117.7(3) . . ?
N4 B1 C18 123.6(3) . . ?
N1 B1 C18 118.6(3) . . ?
C8 C21 H21A 109.5 . . ?
C8 C21 H21B 109.5 . . ?
C8 C21 H21C 109.5 . . ?
H21A C21 H21B 109.5 . . ?
H21A C21 H21C 109.5 . . ?
H21B C21 H21C 109.5 . . ?
C68 C43 C19 118.4(3) . . ?
C68 C43 H43 120.8 . . ?
C19 C43 H43 120.8 . . ?
C12 C11 H11A 109.5 . . ?
C12 C11 H11B 109.5 . . ?
C12 C11 H11C 109.5 . . ?
H11A C11 H11B 109.5 . . ?
H11A C11 H11C 109.5 . . ?
H11B C11 H11C 109.5 . . ?
C72 C45 H45A 109.5 . . ?
C72 C45 H45B 109.5 . . ?
C72 C45 H45C 109.5 . . ?
H45A C45 H45B 109.5 . . ?
H45A C45 H45C 109.5 . . ?
H45B C45 H45C 109.5 . . ?
C1 C23 H23 108.3 . . ?
C1 C23 C13 110.4(3) . . ?
C1 C23 C65 112.1(3) . . ?
C13 C23 H23 108.3 . . ?
C65 C23 H23 108.3 . . ?
C65 C23 C13 109.5(3) . . ?
C26 C47 H47 108.1 . . ?
C26 C47 C15 113.6(3) . . ?
C26 C47 C31 110.6(3) . . ?
C15 C47 H47 108.1 . . ?
C15 C47 C31 108.2(3) . . ?
C31 C47 H47 108.1 . . ?
C60 C3 H3A 109.5 . . ?
C60 C3 H3B 109.5 . . ?
C60 C3 H3C 109.5 . . ?
H3A C3 H3B 109.5 . . ?
H3A C3 H3C 109.5 . . ?
H3B C3 H3C 109.5 . . ?
C60 C49 H49A 109.5 . . ?
C60 C49 H49B 109.5 . . ?
C60 C49 H49C 109.5 . . ?
H49A C49 H49B 109.5 . . ?
H49A C49 H49C 109.5 . . ?
H49B C49 H49C 109.5 . . ?
C58 C25 H25 108.2 . . ?
C58 C25 C33 112.0(3) . . ?
C33 C25 H25 108.2 . . ?
C73 C25 C58 111.1(3) . . ?
C73 C25 H25 108.2 . . ?
C73 C25 C33 109.1(3) . . ?
C40 C51 H51A 109.5 . . ?
C40 C51 H51B 109.5 . . ?
C40 C51 H51C 109.5 . . ?
H51A C51 H51B 109.5 . . ?
H51A C51 H51C 109.5 . . ?
H51B C51 H51C 109.5 . . ?
C23 C13 H13A 109.5 . . ?
C23 C13 H13B 109.5 . . ?
C23 C13 H13C 109.5 . . ?
H13A C13 H13B 109.5 . . ?
H13A C13 H13C 109.5 . . ?
H13B C13 H13C 109.5 . . ?
C44 C53 H53 108.4 . . ?
C44 C53 C67 112.3(3) . . ?
C44 C53 C17 110.4(3) . . ?
C67 C53 H53 108.4 . . ?
C17 C53 H53 108.4 . . ?
C17 C53 C67 108.9(3) . . ?
C6 C27 H27 120.2 . . ?
C59 C27 C6 119.6(3) . . ?
C59 C27 H27 120.2 . . ?
C72 C55 H55A 109.5 . . ?
C72 C55 H55B 109.5 . . ?
C72 C55 H55C 109.5 . . ?
H55A C55 H55B 109.5 . . ?
H55A C55 H55C 109.5 . . ?
H55B C55 H55C 109.5 . . ?
C62 C7 H7 119.4 . . ?
C70 C7 C62 121.2(3) . . ?
C70 C7 H7 119.4 . . ?
C18 C57 H57 119.1 . . ?
C59 C57 C18 121.7(3) . . ?
C59 C57 H57 119.1 . . ?
C39 C29 H29A 109.5 . . ?
C39 C29 H29B 109.5 . . ?
C39 C29 H29C 109.5 . . ?
H29A C29 H29B 109.5 . . ?
H29A C29 H29C 109.5 . . ?
H29B C29 H29C 109.5 . . ?
C27 C59 C57 120.7(4) . . ?
C27 C59 H59 119.7 . . ?
C57 C59 H59 119.7 . . ?
C47 C15 H15A 109.5 . . ?
C47 C15 H15B 109.5 . . ?
C47 C15 H15C 109.5 . . ?
H15A C15 H15B 109.5 . . ?
H15A C15 H15C 109.5 . . ?
H15B C15 H15C 109.5 . . ?
C66 C61 H61 120.8 . . ?
C41 C61 C66 118.3(3) . . ?
C41 C61 H61 120.8 . . ?
C47 C31 H31A 109.5 . . ?
C47 C31 H31B 109.5 . . ?
C47 C31 H31C 109.5 . . ?
H31A C31 H31B 109.5 . . ?
H31A C31 H31C 109.5 . . ?
H31B C31 H31C 109.5 . . ?
C24 C63 H63A 109.5 . . ?
C24 C63 H63B 109.5 . . ?
C24 C63 H63C 109.5 . . ?
H63A C63 H63B 109.5 . . ?
H63A C63 H63C 109.5 . . ?
H63B C63 H63C 109.5 . . ?
C39 C2 H2A 109.5 . . ?
C39 C2 H2B 109.5 . . ?
C39 C2 H2C 109.5 . . ?
H2A C2 H2B 109.5 . . ?
H2A C2 H2C 109.5 . . ?
H2B C2 H2C 109.5 . . ?
C23 C65 H65A 109.5 . . ?
C23 C65 H65B 109.5 . . ?
C23 C65 H65C 109.5 . . ?
H65A C65 H65B 109.5 . . ?
H65A C65 H65C 109.5 . . ?
H65B C65 H65C 109.5 . . ?
C25 C33 H33A 109.5 . . ?
C25 C33 H33B 109.5 . . ?
C25 C33 H33C 109.5 . . ?
H33A C33 H33B 109.5 . . ?
H33A C33 H33C 109.5 . . ?
H33B C33 H33C 109.5 . . ?
C53 C67 H67A 109.5 . . ?
C53 C67 H67B 109.5 . . ?
C53 C67 H67C 109.5 . . ?
H67A C67 H67B 109.5 . . ?
H67A C67 H67C 109.5 . . ?
H67B C67 H67C 109.5 . . ?
C53 C17 H17A 109.5 . . ?
C53 C17 H17B 109.5 . . ?
C53 C17 H17C 109.5 . . ?
H17A C17 H17B 109.5 . . ?
H17A C17 H17C 109.5 . . ?
H17B C17 H17C 109.5 . . ?
O1 C69 H69A 110.4 . . ?
O1 C69 H69B 110.4 . . ?
O1 C69 C9 106.4(4) . . ?
H69A C69 H69B 108.6 . . ?
C9 C69 H69A 110.4 . . ?
C9 C69 H69B 110.4 . . ?
O1 C35 H35A 110.4 . . ?
O1 C35 H35B 110.4 . . ?
O1 C35 C71 106.6(4) . . ?
H35A C35 H35B 108.6 . . ?
C71 C35 H35A 110.4 . . ?
C71 C35 H35B 110.4 . . ?
C35 C71 H71A 111.5 . . ?
C35 C71 H71B 111.5 . . ?
C35 C71 C9 101.4(4) . . ?
H71A C71 H71B 109.3 . . ?
C9 C71 H71A 111.5 . . ?
C9 C71 H71B 111.5 . . ?
C69 C9 C71 100.8(4) . . ?
C69 C9 H9A 111.6 . . ?
C69 C9 H9B 111.6 . . ?
C71 C9 H9A 111.6 . . ?
C71 C9 H9B 111.6 . . ?
H9A C9 H9B 109.4 . . ?
C25 C73 H73A 109.5 . . ?
C25 C73 H73B 109.5 . . ?
C25 C73 H73C 109.5 . . ?
H73A C73 H73B 109.5 . . ?
H73A C73 H73C 109.5 . . ?
H73B C73 H73C 109.5 . . ?

loop_
_geom_bond_atom_site_label_1
_geom_bond_atom_site_label_2
_geom_bond_distance
_geom_bond_site_symmetry_2
_geom_bond_publ_flag
Mo2 Mo1 2.2026(3) . ?
Mo2 As1 2.9249(4) . ?
Mo2 As2 2.6625(4) . ?
Mo2 As3 2.7577(4) . ?
Mo2 N4 2.094(3) . ?
Mo2 N2 2.013(2) . ?
Mo1 As1 2.9256(4) . ?
Mo1 As5 2.7037(4) . ?
Mo1 As4 2.6115(4) . ?
Mo1 N5 2.047(3) . ?
Mo1 N1 2.098(3) . ?
As1 As2 2.3740(5) . ?
As1 As5 2.3697(5) . ?
As1 Fe1 2.5178(6) . ?
As2 As3 2.3796(5) . ?
As2 Fe1 2.4404(6) . ?
As3 As4 2.4627(5) . ?
As3 Fe1 2.5655(6) . ?
As5 As4 2.4162(5) . ?
As5 Fe1 2.4951(6) . ?
As4 Fe1 2.6042(6) . ?
Fe1 C8 2.092(3) . ?
Fe1 C12 2.093(3) . ?
Fe1 C14 2.086(3) . ?
Fe1 C24 2.096(3) . ?
Fe1 C36 2.097(3) . ?
N5 C32 1.449(4) . ?
N5 B3 1.457(4) . ?
N4 C38 1.442(4) . ?
N4 B1 1.459(4) . ?
N2 C20 1.440(4) . ?
N2 B3 1.477(4) . ?
N1 C28 1.430(4) . ?
N1 B1 1.460(4) . ?
C1 C28 1.427(4) . ?
C1 C19 1.392(5) . ?
C1 C23 1.515(5) . ?
C4 H4 0.9500 . ?
C4 C6 1.393(5) . ?
C4 C18 1.411(5) . ?
C6 H6 0.9500 . ?
C6 C27 1.381(6) . ?
C8 C24 1.428(5) . ?
C8 C36 1.427(5) . ?
C8 C21 1.490(5) . ?
C10 H10 0.9500 . ?
C10 C44 1.394(5) . ?
C10 C56 1.378(5) . ?
C12 C14 1.431(5) . ?
C12 C24 1.433(5) . ?
C12 C11 1.500(5) . ?
C14 C30 1.497(5) . ?
C14 C36 1.428(5) . ?
C16 C54 1.412(4) . ?
C16 C64 1.404(5) . ?
C16 B3 1.583(5) . ?
C18 B1 1.592(5) . ?
C18 C57 1.404(5) . ?
C20 C34 1.420(4) . ?
C20 C37 1.424(4) . ?
C22 H22 0.9500 . ?
C22 C50 1.386(5) . ?
C22 C54 1.388(5) . ?
C24 C63 1.495(5) . ?
C26 C38 1.422(4) . ?
C26 C48 1.392(5) . ?
C26 C47 1.522(5) . ?
C28 C52 1.430(4) . ?
C30 H30A 0.9800 . ?
C30 H30B 0.9800 . ?
C30 H30C 0.9800 . ?
O1 C69 1.421(6) . ?
O1 C35 1.430(6) . ?
C32 C58 1.420(4) . ?
C32 C62 1.413(5) . ?
C34 C40 1.518(4) . ?
C34 C66 1.395(4) . ?
C36 C42 1.493(5) . ?
C38 C44 1.421(5) . ?
C40 H40 1.0000 . ?
C40 C46 1.527(5) . ?
C40 C51 1.530(5) . ?
C42 H42A 0.9800 . ?
C42 H42B 0.9800 . ?
C42 H42C 0.9800 . ?
C44 C53 1.521(5) . ?
C46 H46A 0.9800 . ?
C46 H46B 0.9800 . ?
C46 H46C 0.9800 . ?
C48 H48 0.9500 . ?
C48 C56 1.386(5) . ?
C50 H50 0.9500 . ?
C50 C74 1.392(5) . ?
C52 C60 1.524(5) . ?
C52 C68 1.401(5) . ?
C54 H54 0.9500 . ?
C56 H56 0.9500 . ?
C58 C5 1.397(4) . ?
C58 C25 1.524(5) . ?
C60 H60 1.0000 . ?
C60 C3 1.540(5) . ?
C60 C49 1.540(5) . ?
C62 C39 1.522(5) . ?
C62 C7 1.398(5) . ?
C64 H64 0.9500 . ?
C64 C74 1.386(5) . ?
C66 H66 0.9500 . ?
C66 C61 1.381(5) . ?
C68 H68 0.9500 . ?
C68 C43 1.375(5) . ?
C70 H70 0.9500 . ?
C70 C5 1.379(5) . ?
C70 C7 1.388(5) . ?
C72 H72 1.0000 . ?
C72 C37 1.521(5) . ?
C72 C45 1.539(5) . ?
C72 C55 1.535(5) . ?
C74 H74 0.9500 . ?
C37 C41 1.402(5) . ?
C19 H19 0.9500 . ?
C19 C43 1.381(5) . ?
C39 H39 1.0000 . ?
C39 C29 1.527(5) . ?
C39 C2 1.537(5) . ?
C5 H5 0.9500 . ?
C41 H41 0.9500 . ?
C41 C61 1.375(5) . ?
C21 H21A 0.9800 . ?
C21 H21B 0.9800 . ?
C21 H21C 0.9800 . ?
C43 H43 0.9500 . ?
C11 H11A 0.9800 . ?
C11 H11B 0.9800 . ?
C11 H11C 0.9800 . ?
C45 H45A 0.9800 . ?
C45 H45B 0.9800 . ?
C45 H45C 0.9800 . ?
C23 H23 1.0000 . ?
C23 C13 1.535(5) . ?
C23 C65 1.528(5) . ?
C47 H47 1.0000 . ?
C47 C15 1.531(5) . ?
C47 C31 1.531(5) . ?
C3 H3A 0.9800 . ?
C3 H3B 0.9800 . ?
C3 H3C 0.9800 . ?
C49 H49A 0.9800 . ?
C49 H49B 0.9800 . ?
C49 H49C 0.9800 . ?
C25 H25 1.0000 . ?
C25 C33 1.530(5) . ?
C25 C73 1.512(5) . ?
C51 H51A 0.9800 . ?
C51 H51B 0.9800 . ?
C51 H51C 0.9800 . ?
C13 H13A 0.9800 . ?
C13 H13B 0.9800 . ?
C13 H13C 0.9800 . ?
C53 H53 1.0000 . ?
C53 C67 1.537(5) . ?
C53 C17 1.522(5) . ?
C27 H27 0.9500 . ?
C27 C59 1.375(6) . ?
C55 H55A 0.9800 . ?
C55 H55B 0.9800 . ?
C55 H55C 0.9800 . ?
C7 H7 0.9500 . ?
C57 H57 0.9500 . ?
C57 C59 1.394(5) . ?
C29 H29A 0.9800 . ?
C29 H29B 0.9800 . ?
C29 H29C 0.9800 . ?
C59 H59 0.9500 . ?
C15 H15A 0.9800 . ?
C15 H15B 0.9800 . ?
C15 H15C 0.9800 . ?
C61 H61 0.9500 . ?
C31 H31A 0.9800 . ?
C31 H31B 0.9800 . ?
C31 H31C 0.9800 . ?
C63 H63A 0.9800 . ?
C63 H63B 0.9800 . ?
C63 H63C 0.9800 . ?
C2 H2A 0.9800 . ?
C2 H2B 0.9800 . ?
C2 H2C 0.9800 . ?
C65 H65A 0.9800 . ?
C65 H65B 0.9800 . ?
C65 H65C 0.9800 . ?
C33 H33A 0.9800 . ?
C33 H33B 0.9800 . ?
C33 H33C 0.9800 . ?
C67 H67A 0.9800 . ?
C67 H67B 0.9800 . ?
C67 H67C 0.9800 . ?
C17 H17A 0.9800 . ?
C17 H17B 0.9800 . ?
C17 H17C 0.9800 . ?
C69 H69A 0.9900 . ?
C69 H69B 0.9900 . ?
C69 C9 1.504(7) . ?
C35 H35A 0.9900 . ?
C35 H35B 0.9900 . ?
C35 C71 1.507(7) . ?
C71 H71A 0.9900 . ?
C71 H71B 0.9900 . ?
C71 C9 1.521(7) . ?
C9 H9A 0.9900 . ?
C9 H9B 0.9900 . ?
C73 H73A 0.9800 . ?
C73 H73B 0.9800 . ?
C73 H73C 0.9800 . ?

loop_
_geom_torsion_atom_site_label_1
_geom_torsion_atom_site_label_2
_geom_torsion_atom_site_label_3
_geom_torsion_atom_site_label_4
_geom_torsion
_geom_torsion_site_symmetry_1
_geom_torsion_site_symmetry_2
_geom_torsion_site_symmetry_3
_geom_torsion_site_symmetry_4
_geom_torsion_publ_flag
Mo2 N4 C38 C26 -85.1(3) . . . . ?
Mo2 N4 C38 C44 97.0(3) . . . . ?
Mo2 N4 B1 N1 10.0(4) . . . . ?
Mo2 N4 B1 C18 -167.7(2) . . . . ?
Mo2 N2 C20 C34 -52.9(4) . . . . ?
Mo2 N2 C20 C37 122.2(3) . . . . ?
Mo2 N2 B3 N5 -21.1(3) . . . . ?
Mo2 N2 B3 C16 154.4(2) . . . . ?
Mo1 N5 C32 C58 96.7(3) . . . . ?
Mo1 N5 C32 C62 -86.0(3) . . . . ?
Mo1 N5 B3 N2 8.0(4) . . . . ?
Mo1 N5 B3 C16 -167.4(2) . . . . ?
Mo1 N1 C28 C1 -49.7(4) . . . . ?
Mo1 N1 C28 C52 125.7(3) . . . . ?
Mo1 N1 B1 N4 -24.6(3) . . . . ?
Mo1 N1 B1 C18 153.2(2) . . . . ?
Fe1 C8 C24 C12 -59.8(2) . . . . ?
Fe1 C8 C24 C63 124.8(3) . . . . ?
Fe1 C8 C36 C14 59.4(2) . . . . ?
Fe1 C8 C36 C42 -125.3(3) . . . . ?
Fe1 C12 C14 C30 122.8(3) . . . . ?
Fe1 C12 C14 C36 -60.6(2) . . . . ?
Fe1 C12 C24 C8 59.8(2) . . . . ?
Fe1 C12 C24 C63 -124.8(3) . . . . ?
Fe1 C14 C36 C8 -59.6(2) . . . . ?
Fe1 C14 C36 C42 125.2(3) . . . . ?
N5 C32 C58 C5 -178.2(3) . . . . ?
N5 C32 C58 C25 4.9(5) . . . . ?
N5 C32 C62 C39 -7.4(5) . . . . ?
N5 C32 C62 C7 178.4(3) . . . . ?
N4 C38 C44 C10 -179.4(3) . . . . ?
N4 C38 C44 C53 2.0(5) . . . . ?
N2 C20 C34 C40 -5.3(5) . . . . ?
N2 C20 C34 C66 175.1(3) . . . . ?
N2 C20 C37 C72 6.6(5) . . . . ?
N2 C20 C37 C41 -174.8(3) . . . . ?
N1 C28 C52 C60 11.2(5) . . . . ?
N1 C28 C52 C68 -172.0(3) . . . . ?
C1 C28 C52 C60 -173.3(3) . . . . ?
C1 C28 C52 C68 3.5(4) . . . . ?
C1 C19 C43 C68 1.7(6) . . . . ?
C4 C6 C27 C59 -0.3(6) . . . . ?
C4 C18 B1 N4 150.4(3) . . . . ?
C4 C18 B1 N1 -27.2(4) . . . . ?
C4 C18 C57 C59 -0.2(5) . . . . ?
C6 C4 C18 B1 -178.7(3) . . . . ?
C6 C4 C18 C57 1.3(5) . . . . ?
C6 C27 C59 C57 1.4(6) . . . . ?
C10 C44 C53 C67 -56.4(4) . . . . ?
C10 C44 C53 C17 65.3(4) . . . . ?
C12 C14 C36 Fe1 60.5(2) . . . . ?
C12 C14 C36 C8 0.9(4) . . . . ?
C12 C14 C36 C42 -174.4(3) . . . . ?
C14 C12 C24 Fe1 -59.8(2) . . . . ?
C14 C12 C24 C8 0.0(4) . . . . ?
C14 C12 C24 C63 175.5(3) . . . . ?
C16 C64 C74 C50 -2.2(6) . . . . ?
C18 C4 C6 C27 -1.1(6) . . . . ?
C18 C57 C59 C27 -1.2(6) . . . . ?
C20 N2 B3 N5 149.1(3) . . . . ?
C20 N2 B3 C16 -35.3(4) . . . . ?
C20 C34 C40 C46 -118.2(3) . . . . ?
C20 C34 C40 C51 119.7(3) . . . . ?
C20 C34 C66 C61 -0.9(5) . . . . ?
C20 C37 C41 C61 0.2(5) . . . . ?
C22 C50 C74 C64 -1.0(6) . . . . ?
C24 C8 C36 Fe1 -60.3(2) . . . . ?
C24 C8 C36 C14 -0.9(4) . . . . ?
C24 C8 C36 C42 174.4(3) . . . . ?
C24 C12 C14 Fe1 60.0(2) . . . . ?
C24 C12 C14 C30 -177.2(3) . . . . ?
C24 C12 C14 C36 -0.6(4) . . . . ?
C26 C38 C44 C10 2.6(4) . . . . ?
C26 C38 C44 C53 -176.0(3) . . . . ?
C26 C48 C56 C10 0.1(5) . . . . ?
C28 N1 B1 N4 148.2(3) . . . . ?
C28 N1 B1 C18 -34.1(4) . . . . ?
C28 C1 C19 C43 1.9(5) . . . . ?
C28 C1 C23 C13 -116.1(4) . . . . ?
C28 C1 C23 C65 121.6(3) . . . . ?
C28 C52 C60 C3 -129.4(3) . . . . ?
C28 C52 C60 C49 110.3(4) . . . . ?
C28 C52 C68 C43 0.0(5) . . . . ?
C30 C14 C36 Fe1 -122.9(3) . . . . ?
C30 C14 C36 C8 177.5(3) . . . . ?
C30 C14 C36 C42 2.3(5) . . . . ?
O1 C69 C9 C71 34.8(5) . . . . ?
O1 C35 C71 C9 30.5(5) . . . . ?
C32 N5 B3 N2 -175.2(3) . . . . ?
C32 N5 B3 C16 9.4(4) . . . . ?
C32 C58 C5 C70 -1.6(5) . . . . ?
C32 C58 C25 C33 121.4(4) . . . . ?
C32 C58 C25 C73 -116.2(4) . . . . ?
C32 C62 C39 C29 122.4(4) . . . . ?
C32 C62 C39 C2 -114.9(4) . . . . ?
C32 C62 C7 C70 1.1(5) . . . . ?
C34 C20 C37 C72 -178.2(3) . . . . ?
C34 C20 C37 C41 0.4(5) . . . . ?
C34 C66 C61 C41 1.5(6) . . . . ?
C36 C8 C24 Fe1 60.3(2) . . . . ?
C36 C8 C24 C12 0.5(4) . . . . ?
C36 C8 C24 C63 -174.9(3) . . . . ?
C38 N4 B1 N1 -177.1(3) . . . . ?
C38 N4 B1 C18 5.2(5) . . . . ?
C38 C26 C48 C56 2.1(5) . . . . ?
C38 C26 C47 C15 132.5(3) . . . . ?
C38 C26 C47 C31 -105.7(3) . . . . ?
C38 C44 C53 C67 122.3(3) . . . . ?
C38 C44 C53 C17 -116.0(4) . . . . ?
C40 C34 C66 C61 179.5(3) . . . . ?
C44 C10 C56 C48 -1.0(5) . . . . ?
C48 C26 C38 N4 178.6(3) . . . . ?
C48 C26 C38 C44 -3.4(4) . . . . ?
C48 C26 C47 C15 -54.0(4) . . . . ?
C48 C26 C47 C31 67.9(4) . . . . ?
C50 C22 C54 C16 -0.4(5) . . . . ?
C52 C68 C43 C19 -2.7(6) . . . . ?
C54 C16 C64 C74 3.9(5) . . . . ?
C54 C16 B3 N5 -29.1(5) . . . . ?
C54 C16 B3 N2 155.7(3) . . . . ?
C54 C22 C50 C74 2.2(5) . . . . ?
C56 C10 C44 C38 -0.3(5) . . . . ?
C56 C10 C44 C53 178.3(3) . . . . ?
C58 C32 C62 C39 169.9(3) . . . . ?
C58 C32 C62 C7 -4.3(5) . . . . ?
C60 C52 C68 C43 177.2(3) . . . . ?
C62 C32 C58 C5 4.5(5) . . . . ?
C62 C32 C58 C25 -172.4(3) . . . . ?
C64 C16 C54 C22 -2.6(5) . . . . ?
C64 C16 B3 N5 149.5(3) . . . . ?
C64 C16 B3 N2 -25.7(4) . . . . ?
C66 C34 C40 C46 61.4(4) . . . . ?
C66 C34 C40 C51 -60.7(4) . . . . ?
C68 C52 C60 C3 53.7(4) . . . . ?
C68 C52 C60 C49 -66.6(4) . . . . ?
C72 C37 C41 C61 179.0(3) . . . . ?
C37 C20 C34 C40 179.5(3) . . . . ?
C37 C20 C34 C66 -0.1(5) . . . . ?
C37 C41 C61 C66 -1.1(6) . . . . ?
B3 N5 C32 C58 -79.9(4) . . . . ?
B3 N5 C32 C62 97.3(4) . . . . ?
B3 N2 C20 C34 137.5(3) . . . . ?
B3 N2 C20 C37 -47.4(4) . . . . ?
B3 C16 C54 C22 176.0(3) . . . . ?
B3 C16 C64 C74 -174.8(3) . . . . ?
C19 C1 C28 N1 171.2(3) . . . . ?
C19 C1 C28 C52 -4.4(5) . . . . ?
C19 C1 C23 C13 61.0(4) . . . . ?
C19 C1 C23 C65 -61.3(4) . . . . ?
C39 C62 C7 C70 -173.5(3) . . . . ?
C5 C58 C25 C33 -55.4(4) . . . . ?
C5 C58 C25 C73 66.9(4) . . . . ?
C5 C70 C7 C62 1.8(5) . . . . ?
B1 N4 C38 C26 102.2(3) . . . . ?
B1 N4 C38 C44 -75.7(4) . . . . ?
B1 N1 C28 C1 138.4(3) . . . . ?
B1 N1 C28 C52 -46.2(4) . . . . ?
B1 C18 C57 C59 179.9(3) . . . . ?
C21 C8 C24 Fe1 -122.0(3) . . . . ?
C21 C8 C24 C12 178.2(3) . . . . ?
C21 C8 C24 C63 2.8(5) . . . . ?
C21 C8 C36 Fe1 122.1(4) . . . . ?
C21 C8 C36 C14 -178.5(3) . . . . ?
C21 C8 C36 C42 -3.2(6) . . . . ?
C11 C12 C14 Fe1 -123.4(3) . . . . ?
C11 C12 C14 C30 -0.6(5) . . . . ?
C11 C12 C14 C36 176.0(3) . . . . ?
C11 C12 C24 Fe1 123.6(3) . . . . ?
C11 C12 C24 C8 -176.6(3) . . . . ?
C11 C12 C24 C63 -1.1(5) . . . . ?
C45 C72 C37 C20 -120.7(4) . . . . ?
C45 C72 C37 C41 60.6(4) . . . . ?
C23 C1 C28 N1 -11.8(5) . . . . ?
C23 C1 C28 C52 172.5(3) . . . . ?
C23 C1 C19 C43 -175.3(3) . . . . ?
C47 C26 C38 N4 -8.0(4) . . . . ?
C47 C26 C38 C44 170.1(3) . . . . ?
C47 C26 C48 C56 -171.7(3) . . . . ?
C25 C58 C5 C70 175.5(3) . . . . ?
C55 C72 C37 C20 116.7(4) . . . . ?
C55 C72 C37 C41 -62.0(4) . . . . ?
C7 C62 C39 C29 -63.3(4) . . . . ?
C7 C62 C39 C2 59.4(4) . . . . ?
C7 C70 C5 C58 -1.5(6) . . . . ?
C57 C18 B1 N4 -29.6(5) . . . . ?
C57 C18 B1 N1 152.8(3) . . . . ?
C69 O1 C35 C71 -9.3(5) . . . . ?
C35 O1 C69 C9 -16.4(5) . . . . ?
C35 C71 C9 C69 -38.7(4) . . . . ?

loop_
_twin_individual_id
_twin_individual_mass_fraction_refined
_oxdiff_twin_reflns_isolated
_oxdiff_twin_reflns_overlapped
_twin_individual_twin_lattice_type
_twin_individual_twin_matrix_11
_twin_individual_twin_matrix_12
_twin_individual_twin_matrix_13
_twin_individual_twin_matrix_21
_twin_individual_twin_matrix_22
_twin_individual_twin_matrix_23
_twin_individual_twin_matrix_31
_twin_individual_twin_matrix_32
_twin_individual_twin_matrix_33
1 0.5676(4) 27682 6917 ref 1.0000 0.0000 0.0000 0.0000 1.0000 0.0000 0.0000 0.0000 1.0000
2 0.4324(4) 27607 6917 nmt -0.9991 -0.0626 0.0003 -0.0187 0.9993 -0.0014 -0.0014 -0.0130 -0.9998

loop_
_exptl_oxdiff_crystal_face_indexfrac_h
_exptl_oxdiff_crystal_face_indexfrac_k
_exptl_oxdiff_crystal_face_indexfrac_l
_exptl_oxdiff_crystal_face_x
_exptl_oxdiff_crystal_face_y
_exptl_oxdiff_crystal_face_z
-1.8723 -2.0351 1.0242 0.0148 -0.0197 -0.2482
1.8723 2.0351 -1.0242 -0.0148 0.0197 0.2482
-1.0616 0.9809 -0.0150 0.0191 -0.0960 0.0766
1.0616 -0.9809 0.0150 -0.0191 0.0960 -0.0766
2.0604 -0.9621 0.0163 -0.0254 0.1504 -0.0532
0.9985 0.0220 2.0003 0.0495 0.0659 0.0210
-0.9985 -0.0220 -2.0003 -0.0495 -0.0659 -0.0210
-1.9978 -0.0359 0.9968 0.0404 -0.1030 -0.0481
1.9978 0.0359 -0.9968 -0.0404 0.1030 0.0481
-2.0606 0.9637 0.9832 0.0532 -0.1446 0.0520
0.0002 -0.0016 -0.9995 -0.0279 -0.0058 0.0012
-0.0002 0.0016 0.9995 0.0279 0.0058 -0.0012
1.0612 -0.9776 2.0140 0.0367 0.1075 -0.0790

loop_
_smtbx_masks_void_nr
_smtbx_masks_void_average_x
_smtbx_masks_void_average_y
_smtbx_masks_void_average_z
_smtbx_masks_void_volume
_smtbx_masks_void_count_electrons
_smtbx_masks_void_content
1 0.000 0.505 0.750 119.7 26.2 '0.6 THF'
2 0.000 0.495 0.250 119.7 26.2 '0.6 THF'
3 0.500 -0.005 0.250 119.7 26.2 '0.6 THF'
4 0.500 0.005 0.750 119.7 26.2 '0.6 THF'
